data_7230878
loop_
_publ_author_name
'Xu, Lin-Yan'
'Yang, Wei'
'Liu, Chao-Fan'
'Ren, Zhi-Gang'
'Lang, Jian-Ping'

_publ_section_title
;
 Assembly of silver-oxo complexes based on
 N-diphenylphosphanylmethyl-3-aminopyridine and their structures,
 photocatalysis and photocurrent responses
;
_journal_issue 28
_journal_name_full CrystEngComm
_journal_page_first 4049
_journal_paper_doi 10.1039/C8CE00715B
_journal_volume 20
_journal_year 2018
_chemical_formula_moiety 'C38 H34 Ag2 F6 N4 O6 P2 S2'
_chemical_formula_sum 'C38 H34 Ag2 F6 N4 O6 P2 S2'
_chemical_formula_weight 1098.49
_space_group_crystal_system triclinic
_space_group_IT_number 2
_space_group_name_Hall '-P 1'
_space_group_name_H-M_alt 'P -1'
_symmetry_space_group_name_Hall '-P 1'
_symmetry_space_group_name_H-M 'P -1'
_atom_sites_solution_hydrogens geom
_audit_creation_method SHELXL-2016/6
_audit_update_record
;
2018-05-31 deposited with the CCDC.
2018-06-13 downloaded from the CCDC.
;
_cell_angle_alpha 104.48(3)
_cell_angle_beta 106.68(3)
_cell_angle_gamma 105.64(3)
_cell_formula_units_Z 1
_cell_length_a 9.3658(19)
_cell_length_b 10.897(2)
_cell_length_c 12.166(2)
_cell_measurement_reflns_used 229
_cell_measurement_temperature 298(2)
_cell_measurement_theta_max 34.9725
_cell_measurement_theta_min 2.4422
_cell_volume 1070.8(5)
_computing_cell_refinement 'CrystalClear, Ver. 1.30 (Rigaku/MSC, 2001)'
_computing_data_collection 'CrystalClear, Ver. 1.30 (Rigaku/MSC, 2001)'
_computing_data_reduction 'CrystalClear, Ver. 1.30 (Rigaku/MSC, 2001)'
_computing_structure_refinement 'SHELXL-2016/6 (Sheldrick, 2016)'
_computing_structure_solution 'SHELXS-2016/6 (Sheldrick, 2016)'
_diffrn_ambient_temperature 298(2)
_diffrn_measured_fraction_theta_full 0.990
_diffrn_measured_fraction_theta_max 0.990
_diffrn_measurement_device_type 'Rigaku Mercury'
_diffrn_measurement_method /w
_diffrn_radiation_monochromator graphite
_diffrn_radiation_source 'fine-focus sealed tube'
_diffrn_radiation_type MoK\a
_diffrn_radiation_wavelength 0.71073
_diffrn_reflns_av_R_equivalents 0.0259
_diffrn_reflns_av_unetI/netI 0.0476
_diffrn_reflns_Laue_measured_fraction_full 0.990
_diffrn_reflns_Laue_measured_fraction_max 0.990
_diffrn_reflns_limit_h_max 11
_diffrn_reflns_limit_h_min -10
_diffrn_reflns_limit_k_max 12
_diffrn_reflns_limit_k_min -12
_diffrn_reflns_limit_l_max 14
_diffrn_reflns_limit_l_min -13
_diffrn_reflns_number 8499
_diffrn_reflns_point_group_measured_fraction_full 0.990
_diffrn_reflns_point_group_measured_fraction_max 0.990
_diffrn_reflns_theta_full 24.997
_diffrn_reflns_theta_max 24.997
_diffrn_reflns_theta_min 2.442
_exptl_absorpt_coefficient_mu 1.162
_exptl_absorpt_correction_T_max 0.793
_exptl_absorpt_correction_T_min 0.793
_exptl_absorpt_correction_type multi-scan
_exptl_absorpt_process_details 'Jacobson, R. (1998) Private communication to Rigaku Company, Tokyo, Japan.'
_exptl_crystal_colour colorless
_exptl_crystal_density_diffrn 1.704
_exptl_crystal_description block
_exptl_crystal_F_000 548
_exptl_crystal_size_max 0.200
_exptl_crystal_size_mid 0.200
_exptl_crystal_size_min 0.200
_refine_diff_density_max 2.157
_refine_diff_density_min -3.852
_refine_diff_density_rms 0.202
_refine_ls_extinction_method none
_refine_ls_goodness_of_fit_ref 1.029
_refine_ls_hydrogen_treatment constr
_refine_ls_matrix_type full
_refine_ls_number_parameters 272
_refine_ls_number_reflns 3738
_refine_ls_number_restraints 30
_refine_ls_restrained_S_all 1.042
_refine_ls_R_factor_all 0.1168
_refine_ls_R_factor_gt 0.1132
_refine_ls_shift/su_max 0.001
_refine_ls_shift/su_mean 0.000
_refine_ls_structure_factor_coef Fsqd
_refine_ls_weighting_details 'w=1/[\s^2^(Fo^2^)+(0.2530P)^2^+5.2000P] where P=(Fo^2^+2Fc^2^)/3'
_refine_ls_weighting_scheme calc
_refine_ls_wR_factor_gt 0.3334
_refine_ls_wR_factor_ref 0.3401
_reflns_Friedel_coverage 0.000
_reflns_number_gt 3478
_reflns_number_total 3773
_reflns_threshold_expression 'I > 2\s(I)'
_cod_data_source_file c8ce00715b2.cif
_cod_data_source_block a_CCDC1
_cod_depositor_comments 'Adding full bibliography for 7230876--7230881.cif.'
_cod_database_code 7230878
_shelx_shelxl_version_number 2016/6
_shelx_space_group_comment
;
The symmetry employed for this shelxl refinement is uniquely defined
by the following loop, which should always be used as a source of
symmetry information in preference to the above space-group names.
They are only intended as comments.
;
_shelx_estimated_absorpt_t_min 0.801
_shelx_estimated_absorpt_t_max 0.801

loop_
_space_group_symop_operation_xyz
'x, y, z'
'-x, -y, -z'

loop_
_atom_site_label
_atom_site_type_symbol
_atom_site_fract_x
_atom_site_fract_y
_atom_site_fract_z
_atom_site_U_iso_or_equiv
_atom_site_adp_type
_atom_site_occupancy
_atom_site_site_symmetry_order
_atom_site_calc_flag
_atom_site_refinement_flags_posn
_atom_site_refinement_flags_adp
Ag1 Ag 0.46997(10) 0.27972(8) 0.47890(9) 0.0673(5) Uani 1 1 d . .
P1 P 0.6605(3) 0.2054(2) 0.4202(2) 0.0449(6) Uani 1 1 d . .
N1 N 0.8061(11) 0.3857(8) 0.3216(8) 0.058(2) Uani 1 1 d . .
H1 H 0.829666 0.348770 0.261391 0.069 Uiso 1 1 calc R U
N2 N 0.6271(10) 0.6390(8) 0.3876(7) 0.0504(17) Uani 1 1 d . .
C1 C 0.8375(11) 0.3400(9) 0.4238(10) 0.051(2) Uani 1 1 d . .
H1A H 0.876209 0.417818 0.498761 0.061 Uiso 1 1 calc R U
H1B H 0.922559 0.304563 0.426535 0.061 Uiso 1 1 calc R U
C2 C 0.7417(10) 0.4835(9) 0.3119(8) 0.0464(19) Uani 1 1 d . .
C3 C 0.7227(15) 0.5232(11) 0.2086(10) 0.064(3) Uani 1 1 d . .
H3 H 0.754465 0.483905 0.147260 0.076 Uiso 1 1 calc R U
C4 C 0.6587(16) 0.6178(12) 0.1992(10) 0.066(3) Uani 1 1 d . .
H4 H 0.650127 0.646048 0.132343 0.079 Uiso 1 1 calc R U
C5 C 0.6054(15) 0.6741(12) 0.2858(11) 0.067(3) Uani 1 1 d . .
H5 H 0.554981 0.735487 0.275180 0.080 Uiso 1 1 calc R U
C6 C 0.6924(10) 0.5472(9) 0.3990(8) 0.0465(19) Uani 1 1 d . .
H6 H 0.705661 0.524321 0.469017 0.056 Uiso 1 1 calc R U
C7 C 0.7652(11) 0.1484(9) 0.5372(8) 0.0477(19) Uani 1 1 d . .
C8 C 0.8261(16) 0.2324(12) 0.6612(12) 0.074(3) Uani 1 1 d . .
H8 H 0.806375 0.312723 0.680554 0.089 Uiso 1 1 calc R U
C9 C 0.9094(15) 0.2034(14) 0.7513(10) 0.069(3) Uani 1 1 d . .
H9 H 0.948069 0.261387 0.832473 0.083 Uiso 1 1 calc R U
C10 C 0.9383(16) 0.0796(15) 0.7201(13) 0.078(3) Uani 1 1 d . .
H10 H 0.997917 0.056495 0.781635 0.093 Uiso 1 1 calc R U
C11 C 0.8787(15) -0.0057(13) 0.5997(12) 0.069(3) Uani 1 1 d . .
H11 H 0.898883 -0.085774 0.580269 0.082 Uiso 1 1 calc R U
C12 C 0.7904(13) 0.0262(10) 0.5090(10) 0.058(2) Uani 1 1 d . .
H12 H 0.746971 -0.033624 0.428077 0.069 Uiso 1 1 calc R U
C13 C 0.5943(12) 0.0692(9) 0.2731(8) 0.049(2) Uani 1 1 d . .
C14 C 0.4342(14) -0.0082(12) 0.2172(12) 0.072(3) Uani 1 1 d . .
H14 H 0.362649 0.009236 0.252646 0.086 Uiso 1 1 calc R U
C15 C 0.380(2) -0.1166(15) 0.1028(14) 0.095(5) Uani 1 1 d . .
H15 H 0.271134 -0.169296 0.062189 0.114 Uiso 1 1 calc R U
C16 C 0.4832(19) -0.1434(13) 0.0532(11) 0.080(4) Uani 1 1 d . .
H16 H 0.446984 -0.216228 -0.019867 0.096 Uiso 1 1 calc R U
C17 C 0.6400(18) -0.0645(13) 0.1095(11) 0.074(3) Uani 1 1 d . .
H17 H 0.710506 -0.082200 0.072929 0.089 Uiso 1 1 calc R U
C18 C 0.6993(14) 0.0422(11) 0.2204(9) 0.058(2) Uani 1 1 d . .
H18 H 0.808272 0.094673 0.258511 0.069 Uiso 1 1 calc R U
S1 S 0.1549(4) 0.3352(3) 0.2445(3) 0.0725(8) Uani 1 1 d . U
O1 O 0.1796(12) 0.2443(9) 0.3026(8) 0.0777(10) Uani 1 1 d . U
O2 O -0.0197(12) 0.3070(9) 0.1732(8) 0.0771(10) Uani 1 1 d . U
O3 O 0.2367(12) 0.4735(9) 0.3151(8) 0.0762(10) Uani 1 1 d . U
C19 C 0.203(2) 0.290(3) 0.1148(16) 0.128(5) Uani 1 1 d . U
F1 F 0.233(3) 0.374(3) 0.0654(17) 0.244(7) Uani 1 1 d . U
F2 F 0.1138(19) 0.180(2) 0.0336(13) 0.213(7) Uani 1 1 d . U
F3 F 0.359(2) 0.289(3) 0.1587(18) 0.278(11) Uani 1 1 d . U

loop_
_atom_site_aniso_label
_atom_site_aniso_U_11
_atom_site_aniso_U_22
_atom_site_aniso_U_33
_atom_site_aniso_U_23
_atom_site_aniso_U_13
_atom_site_aniso_U_12
Ag1 0.0725(7) 0.0615(6) 0.0941(8) 0.0277(5) 0.0538(5) 0.0397(5)
P1 0.0453(12) 0.0393(11) 0.0550(13) 0.0133(10) 0.0243(10) 0.0203(9)
N1 0.073(5) 0.048(4) 0.066(5) 0.016(4) 0.044(4) 0.030(4)
N2 0.058(4) 0.047(4) 0.052(4) 0.017(3) 0.025(3) 0.024(4)
C1 0.049(5) 0.043(4) 0.072(6) 0.024(4) 0.031(4) 0.022(4)
C2 0.044(4) 0.044(4) 0.055(5) 0.016(4) 0.028(4) 0.013(4)
C3 0.083(7) 0.058(6) 0.055(5) 0.020(5) 0.040(5) 0.019(5)
C4 0.092(8) 0.064(6) 0.054(5) 0.033(5) 0.034(5) 0.029(6)
C5 0.073(7) 0.058(6) 0.080(7) 0.036(5) 0.027(6) 0.032(5)
C6 0.043(4) 0.049(5) 0.046(4) 0.014(4) 0.015(4) 0.017(4)
C7 0.048(5) 0.048(5) 0.052(5) 0.018(4) 0.024(4) 0.020(4)
C8 0.079(8) 0.056(6) 0.076(7) 0.008(5) 0.031(6) 0.020(6)
C9 0.075(7) 0.076(7) 0.049(5) 0.019(5) 0.021(5) 0.021(6)
C10 0.068(7) 0.084(8) 0.083(8) 0.040(7) 0.021(6) 0.031(6)
C11 0.074(7) 0.073(7) 0.089(8) 0.044(6) 0.043(6) 0.044(6)
C12 0.060(6) 0.049(5) 0.062(6) 0.015(4) 0.023(5) 0.023(4)
C13 0.058(5) 0.040(4) 0.049(5) 0.012(4) 0.018(4) 0.021(4)
C14 0.049(5) 0.061(6) 0.081(7) 0.010(5) 0.015(5) 0.010(5)
C15 0.081(9) 0.071(8) 0.076(8) -0.004(7) 0.000(7) 0.003(7)
C16 0.097(10) 0.057(7) 0.056(6) 0.004(5) 0.007(6) 0.022(7)
C17 0.109(10) 0.069(7) 0.061(6) 0.017(5) 0.039(7) 0.055(7)
C18 0.066(6) 0.053(5) 0.052(5) 0.006(4) 0.021(4) 0.031(5)
S1 0.0868(17) 0.0672(15) 0.0663(15) 0.0171(11) 0.0426(13) 0.0242(13)
O1 0.0914(19) 0.0693(16) 0.0699(17) 0.0184(13) 0.0389(15) 0.0228(15)
O2 0.0881(19) 0.0709(17) 0.0700(17) 0.0149(14) 0.0399(15) 0.0246(15)
O3 0.0895(19) 0.0682(16) 0.0689(17) 0.0158(14) 0.0398(15) 0.0233(15)
C19 0.080(8) 0.178(13) 0.074(9) -0.006(5) 0.032(7) 0.015(9)
F1 0.256(18) 0.336(15) 0.155(12) 0.100(11) 0.152(13) 0.041(14)
F2 0.150(9) 0.241(11) 0.125(10) -0.088(9) 0.052(7) 0.029(10)
F3 0.120(8) 0.45(3) 0.181(15) -0.031(14) 0.040(8) 0.126(12)

loop_
_atom_type_symbol
_atom_type_description
_atom_type_scat_dispersion_real
_atom_type_scat_dispersion_imag
_atom_type_scat_source
C C 0.0033 0.0016 'International Tables Vol C Tables 4.2.6.8 and 6.1.1.4'
H H 0.0000 0.0000 'International Tables Vol C Tables 4.2.6.8 and 6.1.1.4'
Ag Ag -0.8971 1.1015 'International Tables Vol C Tables 4.2.6.8 and 6.1.1.4'
N N 0.0061 0.0033 'International Tables Vol C Tables 4.2.6.8 and 6.1.1.4'
O O 0.0106 0.0060 'International Tables Vol C Tables 4.2.6.8 and 6.1.1.4'
P P 0.1023 0.0942 'International Tables Vol C Tables 4.2.6.8 and 6.1.1.4'
S S 0.1246 0.1234 'International Tables Vol C Tables 4.2.6.8 and 6.1.1.4'
F F 0.0171 0.0103 'International Tables Vol C Tables 4.2.6.8 and 6.1.1.4'

loop_
_geom_angle_atom_site_label_1
_geom_angle_atom_site_label_2
_geom_angle_atom_site_label_3
_geom_angle
_geom_angle_site_symmetry_1
_geom_angle_site_symmetry_3
N2 Ag1 P1 154.0(2) 2_666 .
C13 P1 C7 106.3(4) . .
C13 P1 C1 104.3(5) . .
C7 P1 C1 99.0(4) . .
C13 P1 Ag1 119.4(3) . .
C7 P1 Ag1 108.9(3) . .
C1 P1 Ag1 116.6(3) . .
C2 N1 C1 125.4(8) . .
C2 N1 H1 117.3 . .
C1 N1 H1 117.3 . .
C6 N2 C5 119.9(9) . .
C6 N2 Ag1 120.7(6) . 2_666
C5 N2 Ag1 119.1(7) . 2_666
N1 C1 P1 114.8(7) . .
N1 C1 H1A 108.6 . .
P1 C1 H1A 108.6 . .
N1 C1 H1B 108.6 . .
P1 C1 H1B 108.6 . .
H1A C1 H1B 107.5 . .
N1 C2 C6 123.5(9) . .
N1 C2 C3 119.9(9) . .
C6 C2 C3 116.6(9) . .
C4 C3 C2 119.6(10) . .
C4 C3 H3 120.2 . .
C2 C3 H3 120.2 . .
C3 C4 C5 121.6(10) . .
C3 C4 H4 119.2 . .
C5 C4 H4 119.2 . .
N2 C5 C4 119.1(10) . .
N2 C5 H5 120.4 . .
C4 C5 H5 120.4 . .
N2 C6 C2 123.1(9) . .
N2 C6 H6 118.5 . .
C2 C6 H6 118.5 . .
C12 C7 C8 118.1(10) . .
C12 C7 P1 122.9(7) . .
C8 C7 P1 119.0(8) . .
C9 C8 C7 123.5(12) . .
C9 C8 H8 118.3 . .
C7 C8 H8 118.3 . .
C8 C9 C10 117.6(11) . .
C8 C9 H9 121.2 . .
C10 C9 H9 121.2 . .
C11 C10 C9 120.4(11) . .
C11 C10 H10 119.8 . .
C9 C10 H10 119.8 . .
C12 C11 C10 120.5(11) . .
C12 C11 H11 119.8 . .
C10 C11 H11 119.8 . .
C11 C12 C7 119.9(10) . .
C11 C12 H12 120.1 . .
C7 C12 H12 120.1 . .
C14 C13 C18 120.5(10) . .
C14 C13 P1 117.1(9) . .
C18 C13 P1 122.3(8) . .
C13 C14 C15 118.1(13) . .
C13 C14 H14 120.9 . .
C15 C14 H14 120.9 . .
C16 C15 C14 120.9(13) . .
C16 C15 H15 119.6 . .
C14 C15 H15 119.6 . .
C15 C16 C17 119.8(12) . .
C15 C16 H16 120.1 . .
C17 C16 H16 120.1 . .
C16 C17 C18 121.8(13) . .
C16 C17 H17 119.1 . .
C18 C17 H17 119.1 . .
C13 C18 C17 118.9(11) . .
C13 C18 H18 120.6 . .
C17 C18 H18 120.6 . .
O1 S1 O3 116.6(6) . .
O1 S1 O2 114.7(6) . .
O3 S1 O2 110.6(6) . .
O1 S1 C19 106.0(10) . .
O3 S1 C19 111.4(9) . .
O2 S1 C19 95.4(7) . .
F1 C19 F2 108(2) . .
F1 C19 F3 97(2) . .
F2 C19 F3 109(2) . .
F1 C19 S1 119(2) . .
F2 C19 S1 116.5(17) . .
F3 C19 S1 105.6(15) . .

loop_
_geom_bond_atom_site_label_1
_geom_bond_atom_site_label_2
_geom_bond_distance
_geom_bond_site_symmetry_2
Ag1 N2 2.194(8) 2_666
Ag1 P1 2.360(2) .
P1 C13 1.824(9) .
P1 C7 1.828(9) .
P1 C1 1.876(9) .
N1 C2 1.371(13) .
N1 C1 1.435(13) .
N1 H1 0.8600 .
N2 C6 1.321(12) .
N2 C5 1.362(14) .
C1 H1A 0.9700 .
C1 H1B 0.9700 .
C2 C6 1.380(13) .
C2 C3 1.408(14) .
C3 C4 1.337(18) .
C3 H3 0.9300 .
C4 C5 1.371(18) .
C4 H4 0.9300 .
C5 H5 0.9300 .
C6 H6 0.9300 .
C7 C12 1.392(14) .
C7 C8 1.405(15) .
C8 C9 1.313(19) .
C8 H8 0.9300 .
C9 C10 1.43(2) .
C9 H9 0.9300 .
C10 C11 1.375(19) .
C10 H10 0.9300 .
C11 C12 1.358(16) .
C11 H11 0.9300 .
C12 H12 0.9300 .
C13 C14 1.367(15) .
C13 C18 1.375(15) .
C14 C15 1.428(19) .
C14 H14 0.9300 .
C15 C16 1.34(2) .
C15 H15 0.9300 .
C16 C17 1.35(2) .
C16 H16 0.9300 .
C17 C18 1.385(15) .
C17 H17 0.9300 .
C18 H18 0.9300 .
S1 O1 1.385(10) .
S1 O3 1.395(9) .
S1 O2 1.517(11) .
S1 C19 1.752(18) .
C19 F1 1.23(3) .
C19 F2 1.23(2) .
C19 F3 1.41(3) .
